data_2202587
loop_
_publ_author_name
'Yang, Shi-Ping'
'Chen, Hong-Mei'
'Znang, Fan'
'Yu, Xi-Bin'
'Weng, lin-Hong'

_publ_section_title
;
 <i>N,N</i>'-Bis(aminopropyl)-1,4-benzylidenediammonium diperchlorate
;
_journal_issue 11
_journal_name_full 'Acta Crystallographica Section E'
_journal_page_first o1830
_journal_page_last o1831
_journal_paper_doi 10.1107/S160053680302436X
_journal_volume 59
_journal_year 2003
_chemical_formula_iupac 'C14 H24 N4 2+, 2Cl O4 1-'
_chemical_formula_moiety 'C14 H24 N4 2+, 2Cl O4 1-'
_chemical_formula_sum 'C14 H24 Cl2 N4 O8'
_chemical_formula_weight 447.27
_chemical_name_systematic
;
N,N'-Bis(aminopropyl)-1,4-benzylidenediammonium diperchlorate
;
_space_group_IT_number 14
_symmetry_cell_setting monoclinic
_symmetry_space_group_name_Hall '-P 2ybc'
_symmetry_space_group_name_H-M 'P 1 21/c 1'
_atom_sites_solution_hydrogens geom
_atom_sites_solution_primary direct
_atom_sites_solution_secondary difmap
_audit_creation_method SHELXL-97
_cell_angle_alpha 90.00
_cell_angle_beta 91.714(3)
_cell_angle_gamma 90.00
_cell_formula_units_Z 2
_cell_length_a 13.358(3)
_cell_length_b 7.864(2)
_cell_length_c 9.313(2)
_cell_measurement_reflns_used 4254
_cell_measurement_temperature 293(2)
_cell_measurement_theta_max 52.00
_cell_measurement_theta_min 3.06
_cell_volume 977.9(4)
_computing_cell_refinement SMART
_computing_data_collection 'SMART (Blessing, 1995)'
_computing_data_reduction 'SHELXTL (Sheldrick, 1997a)'
_computing_molecular_graphics 'SHELXTL (Sheldrick, 1998)'
_computing_publication_material SHELXL97
_computing_structure_refinement 'SHELXL97 (Sheldrick, 1997b)'
_computing_structure_solution 'SHELXS97 (Sheldrick, 1997b)'
_diffrn_ambient_temperature 293(2)
_diffrn_measured_fraction_theta_full 0.924
_diffrn_measured_fraction_theta_max 0.924
_diffrn_measurement_device_type 'Bruker SMART CCD area-detector'
_diffrn_measurement_method \w
_diffrn_radiation_monochromator graphite
_diffrn_radiation_source 'fine-focus sealed tube'
_diffrn_radiation_type MoK\a
_diffrn_radiation_wavelength 0.71073
_diffrn_reflns_av_R_equivalents 0.0149
_diffrn_reflns_av_sigmaI/netI 0.0202
_diffrn_reflns_limit_h_max 16
_diffrn_reflns_limit_h_min -16
_diffrn_reflns_limit_k_max 4
_diffrn_reflns_limit_k_min -9
_diffrn_reflns_limit_l_max 11
_diffrn_reflns_limit_l_min -10
_diffrn_reflns_number 4254
_diffrn_reflns_theta_full 26.00
_diffrn_reflns_theta_max 26.00
_diffrn_reflns_theta_min 1.53
_diffrn_standards_decay_% none
_exptl_absorpt_coefficient_mu 0.383
_exptl_absorpt_correction_T_max 0.9413
_exptl_absorpt_correction_T_min 0.8683
_exptl_absorpt_correction_type multi-scan
_exptl_absorpt_process_details '(SADABS; Bruker, 1998)'
_exptl_crystal_colour colourless
_exptl_crystal_density_diffrn 1.519
_exptl_crystal_density_method 'not measured'
_exptl_crystal_description block
_exptl_crystal_F_000 468
_exptl_crystal_size_max 0.38
_exptl_crystal_size_mid 0.16
_exptl_crystal_size_min 0.16
_refine_diff_density_max 0.631
_refine_diff_density_min -0.289
_refine_ls_extinction_coef 0.035(4)
_refine_ls_extinction_expression Fc^*^=kFc[1+0.001xFc^2^\l^3^/sin(2\q)]^-1/4^
_refine_ls_extinction_method SHELXL97
_refine_ls_goodness_of_fit_ref 1.042
_refine_ls_hydrogen_treatment mixed
_refine_ls_matrix_type full
_refine_ls_number_parameters 128
_refine_ls_number_reflns 1915
_refine_ls_number_restraints 0
_refine_ls_restrained_S_all 1.042
_refine_ls_R_factor_all 0.0552
_refine_ls_R_factor_gt 0.0493
_refine_ls_shift/su_max 0.000
_refine_ls_shift/su_mean 0.000
_refine_ls_structure_factor_coef Fsqd
_refine_ls_weighting_details 'w = 1/[\s^2^(Fo^2^)+(0.0709P)^2^+0.8221P] where P = (Fo^2^+2Fc^2^)/3'
_refine_ls_weighting_scheme calc
_refine_ls_wR_factor_gt 0.1318
_refine_ls_wR_factor_ref 0.1384
_reflns_number_gt 1691
_reflns_number_total 1915
_reflns_threshold_expression I>2\s(I)
_cod_data_source_file cv6238.cif
_cod_data_source_block I
_cod_depositor_comments
;
The following automatic conversions were performed:
'_symmetry_cell_setting' value 'Monoclinic' changed to 'monoclinic'
according to '/home/saulius/struct/CIF-dictionaries/cif_core.dic'
dictionary named 'cif_core.dic' version 2.4.1 from 2010-06-29.

Automatic conversion script
Id: cif_fix_enum 1527 2010-12-29 10:47:43Z saulius 

The following automatic conversions were performed:

'_symmetry_cell_setting' value 'Monoclinic' changed to 'monoclinic'
according to /home/saulius/struct/CIF-dictionaries/cif_core.dic
dictionary named 'cif_core.dic' version 2.4.1 from 2010-06-29.

Automatic conversion script
Id: cif_fix_values 1715 2011-07-08 13:25:40Z adriana 

The following automatic conversions were performed:

'_refine_ls_weighting_scheme' value 'calc w =
1/[\s^2^(Fo^2^)+(0.0709P)^2^+0.8221P] where P = (Fo^2^+2Fc^2^)/3' was
changed to 'calc'. New tag '_refine_ls_weighting_details' was
created. The value of the new tag was set to 'w =
1/[\s^2^(Fo^2^)+(0.0709P)^2^+0.8221P] where P = (Fo^2^+2Fc^2^)/3'.

Automatic conversion script
Id: cif_fix_values 3143 2015-03-26 13:38:13Z robertas 
;
_cod_original_sg_symbol_H-M 'P 21/c'
_cod_database_code 2202587
_cod_database_fobs_code 2202587

loop_
_symmetry_equiv_pos_as_xyz
'x, y, z'
'-x, y+1/2, -z+1/2'
'-x, -y, -z'
'x, -y-1/2, z-1/2'

loop_
_atom_site_label
_atom_site_fract_x
_atom_site_fract_y
_atom_site_fract_z
_atom_site_U_iso_or_equiv
_atom_site_adp_type
_atom_site_calc_flag
_atom_site_refinement_flags
_atom_site_occupancy
_atom_site_disorder_assembly
_atom_site_disorder_group
_atom_site_type_symbol
N1 0.15125(17) 0.9734(4) 0.1722(3) 0.0627(7) Uani d . 1 . . N
N2 0.36637(15) 0.9651(3) 0.2013(2) 0.0435(5) Uani d . 1 . . N
H2A 0.3072 0.9985 0.2325 0.065 Uiso d R 1 . . H
H2B 0.4118 1.0454 0.2202 0.065 Uiso d R 1 . . H
H2C 0.3847 0.8692 0.2455 0.065 Uiso d R 1 . . H
C1 -0.09545(19) 0.9521(4) 0.5346(4) 0.0582(7) Uani d . 1 . . C
H1 -0.1600 0.9201 0.5576 0.070 Uiso d R 1 . . H
C2 -0.06226(19) 0.9220(4) 0.4008(3) 0.0575(7) Uani d . 1 . . C
H2 -0.1044 0.8686 0.3335 0.069 Uiso d R 1 . . H
C3 0.03356(18) 0.9694(4) 0.3621(3) 0.0537(7) Uani d . 1 . . C
C4 0.0655(2) 0.9377(4) 0.2165(3) 0.0585(7) Uani d . 1 . . C
H4 0.0198 0.8879 0.1520 0.070 Uiso d R 1 . . H
C5 0.1703(2) 0.9453(5) 0.0204(4) 0.0683(9) Uani d . 1 . . C
H5A 0.1755 1.0543 -0.0275 0.082 Uiso d R 1 . . H
H5B 0.1141 0.8844 -0.0235 0.082 Uiso d R 1 . . H
C6 0.2626(2) 0.8476(5) -0.0004(4) 0.0647(8) Uani d . 1 . . C
H6A 0.2659 0.8183 -0.1013 0.078 Uiso d R 1 . . H
H6B 0.2582 0.7421 0.0530 0.078 Uiso d R 1 . . H
C7 0.35874(19) 0.9355(4) 0.0444(3) 0.0481(6) Uani d . 1 . . C
H7A 0.4150 0.8665 0.0158 0.058 Uiso d R 1 . . H
H7B 0.3626 1.0437 -0.0051 0.058 Uiso d R 1 . . H
Cl1 0.37926(4) 0.08558(7) 0.63657(6) 0.0425(3) Uani d . 1 . . Cl
O1 0.40930(18) -0.0678(3) 0.7055(3) 0.0689(6) Uani d . 1 . . O
O2 0.46099(15) 0.2022(3) 0.6485(3) 0.0726(7) Uani d . 1 . . O
O3 0.3546(2) 0.0555(4) 0.4919(2) 0.0809(7) Uani d . 1 . . O
O4 0.29587(16) 0.1582(3) 0.7040(3) 0.0764(7) Uani d . 1 . . O

loop_
_atom_site_aniso_label
_atom_site_aniso_U_11
_atom_site_aniso_U_22
_atom_site_aniso_U_33
_atom_site_aniso_U_12
_atom_site_aniso_U_13
_atom_site_aniso_U_23
N1 0.0390(12) 0.0830(18) 0.0659(15) 0.0021(12) -0.0036(10) -0.0157(14)
N2 0.0393(10) 0.0483(11) 0.0426(11) -0.0014(9) -0.0015(8) 0.0055(9)
C1 0.0298(12) 0.0691(18) 0.0756(19) -0.0033(12) -0.0020(12) -0.0097(15)
C2 0.0322(12) 0.0687(19) 0.0711(19) -0.0027(11) -0.0068(12) -0.0125(14)
C3 0.0317(12) 0.0576(16) 0.0713(18) 0.0039(11) -0.0062(11) -0.0060(14)
C4 0.0359(13) 0.0688(19) 0.0701(18) 0.0019(12) -0.0087(12) -0.0108(15)
C5 0.0551(17) 0.087(2) 0.0624(18) 0.0048(16) -0.0076(14) -0.0087(17)
C6 0.0576(17) 0.074(2) 0.0620(18) -0.0002(15) -0.0039(13) -0.0162(15)
C7 0.0461(14) 0.0540(15) 0.0444(14) -0.0020(11) 0.0058(10) -0.0055(11)
Cl1 0.0411(4) 0.0425(4) 0.0435(4) 0.0006(2) -0.0085(2) -0.0019(2)
O1 0.0823(15) 0.0526(12) 0.0709(14) 0.0034(10) -0.0095(11) 0.0129(10)
O2 0.0449(11) 0.0527(12) 0.1192(19) -0.0040(9) -0.0140(11) -0.0057(12)
O3 0.0906(17) 0.1066(19) 0.0444(12) -0.0045(14) -0.0160(11) -0.0008(12)
O4 0.0504(12) 0.0854(17) 0.0937(17) 0.0067(12) 0.0065(11) -0.0164(14)

loop_
_atom_type_symbol
_atom_type_description
_atom_type_scat_dispersion_real
_atom_type_scat_dispersion_imag
_atom_type_scat_source
C C 0.0033 0.0016 'International Tables Vol C Tables 4.2.6.8 and 6.1.1.4'
H H 0.0000 0.0000 'International Tables Vol C Tables 4.2.6.8 and 6.1.1.4'
N N 0.0061 0.0033 'International Tables Vol C Tables 4.2.6.8 and 6.1.1.4'
O O 0.0106 0.0060 'International Tables Vol C Tables 4.2.6.8 and 6.1.1.4'
Cl Cl 0.1484 0.1585 'International Tables Vol C Tables 4.2.6.8 and 6.1.1.4'

loop_
_geom_angle_atom_site_label_1
_geom_angle_atom_site_label_2
_geom_angle_atom_site_label_3
_geom_angle_site_symmetry_1
_geom_angle_site_symmetry_3
_geom_angle
_geom_angle_publ_flag
C4 N1 C5 . . 118.0(3) yes
C7 N2 H2A . . 109.5 ?
C7 N2 H2B . . 109.5 ?
H2A N2 H2B . . 109.5 ?
C7 N2 H2C . . 109.5 ?
H2A N2 H2C . . 109.5 ?
H2B N2 H2C . . 109.5 ?
C2 C1 C3 . 3_576 120.5(3) yes
C2 C1 H1 . . 119.7 ?
C3 C1 H1 3_576 . 119.7 ?
C1 C2 C3 . . 121.3(3) yes
C1 C2 H2 . . 119.3 ?
C3 C2 H2 . . 119.3 ?
C2 C3 C1 . 3_576 118.2(3) yes
C2 C3 C4 . . 119.5(3) yes
C1 C3 C4 3_576 . 122.3(3) yes
N1 C4 C3 . . 124.2(3) yes
N1 C4 H4 . . 117.9 ?
C3 C4 H4 . . 117.9 ?
N1 C5 C6 . . 112.2(3) yes
N1 C5 H5A . . 109.2 ?
C6 C5 H5A . . 109.2 ?
N1 C5 H5B . . 109.2 ?
C6 C5 H5B . . 109.2 ?
H5A C5 H5B . . 107.9 ?
C5 C6 C7 . . 115.8(3) yes
C5 C6 H6A . . 108.3 ?
C7 C6 H6A . . 108.3 ?
C5 C6 H6B . . 108.3 ?
C7 C6 H6B . . 108.3 ?
H6A C6 H6B . . 107.4 ?
N2 C7 C6 . . 112.3(2) yes
N2 C7 H7A . . 109.2 ?
C6 C7 H7A . . 109.1 ?
N2 C7 H7B . . 109.2 ?
C6 C7 H7B . . 109.1 ?
H7A C7 H7B . . 107.9 ?
O3 Cl1 O4 . . 109.27(15) ?
O3 Cl1 O1 . . 110.32(15) ?
O4 Cl1 O1 . . 110.99(16) ?
O3 Cl1 O2 . . 109.99(16) ?
O4 Cl1 O2 . . 108.44(14) ?
O1 Cl1 O2 . . 107.79(14) ?

loop_
_geom_bond_atom_site_label_1
_geom_bond_atom_site_label_2
_geom_bond_site_symmetry_2
_geom_bond_distance
_geom_bond_publ_flag
N1 C4 . 1.261(4) yes
N1 C5 . 1.460(4) yes
N2 C7 . 1.480(3) yes
N2 H2A . 0.8900 ?
N2 H2B . 0.8900 ?
N2 H2C . 0.8900 ?
C1 C2 . 1.356(4) yes
C1 C3 3_576 1.394(4) ?
C1 H1 . 0.9300 ?
C2 C3 . 1.391(4) yes
C2 H2 . 0.9300 ?
C3 C1 3_576 1.394(4) yes
C3 C4 . 1.456(4) yes
C4 H4 . 0.9300 ?
C5 C6 . 1.471(4) yes
C5 H5A . 0.9700 ?
C5 H5B . 0.9700 ?
C6 C7 . 1.506(4) yes
C6 H6A . 0.9701 ?
C6 H6B . 0.9700 ?
C7 H7A . 0.9700 ?
C7 H7B . 0.9700 ?
Cl1 O3 . 1.397(2) ?
Cl1 O4 . 1.415(2) ?
Cl1 O1 . 1.419(2) ?
Cl1 O2 . 1.427(2) ?

loop_
_geom_hbond_atom_site_label_D
_geom_hbond_atom_site_label_H
_geom_hbond_atom_site_label_A
_geom_hbond_site_symmetry_A
_geom_hbond_distance_DH
_geom_hbond_distance_HA
_geom_hbond_distance_DA
_geom_hbond_angle_DHA
N2 H2C O1 4_565 0.89 2.42 3.176(3) 143
N2 H2C O2 3_666 0.89 2.33 2.968(3) 129
N2 H2B O1 3_666 0.89 2.47 3.199(3) 139
N2 H2B O2 4_575 0.89 2.20 2.953(3) 142
N2 H2A N1 . 0.89 2.15 2.879(3) 139

loop_
_geom_torsion_atom_site_label_1
_geom_torsion_atom_site_label_2
_geom_torsion_atom_site_label_3
_geom_torsion_atom_site_label_4
_geom_torsion_site_symmetry_1
_geom_torsion_site_symmetry_4
_geom_torsion
_geom_torsion_publ_flag
C3 C1 C2 C3 3_576 . -0.5(5) yes
C1 C2 C3 C1 . 3_576 0.5(5) ?
C1 C2 C3 C4 . . -178.8(3) ?
C5 N1 C4 C3 . . -175.8(3) ?
C2 C3 C4 N1 . . -178.8(3) ?
C1 C3 C4 N1 3_576 . 1.9(5) ?
C4 N1 C5 C6 . . -129.8(3) ?
N1 C5 C6 C7 . . -66.6(4) ?
C5 C6 C7 N2 . . 65.6(4) ?
